data_1528303
loop_
_publ_author_name
'Allix, M.'
'Battle, P.D.'
'Frampton, P.P.C.'
'Rosseinsky, M.J.'
'Ruiz-Bustos, R.'

_publ_section_title
;
 Composition dependence of the structural chemistry and magnetism of Ca2.5
 Sr0.5 (Ga,Co)(1+x) Mn(2-x) O8
;
_journal_name_full 'Journal of Solid State Chemistry'
_journal_page_first 775
_journal_page_last 792
_journal_volume 179
_journal_year 2006
_chemical_formula_sum 'Ca2.5 Ga1.2 Mn1.8 O8 Sr0.5'
_chemical_name_systematic 'Ca2.5 Sr0.5 Ga1.2 Mn1.8 O8'
_space_group_IT_number 26
_symmetry_space_group_name_Hall 'P 2c -2c'
_symmetry_space_group_name_H-M 'P c m 21'
_cell_angle_alpha 90
_cell_angle_beta 90
_cell_angle_gamma 90
_cell_formula_units_Z 2
_cell_length_a 5.4411
_cell_length_b 11.3823
_cell_length_c 5.3063
_cell_volume 328.631
_citation_journal_id_ASTM JSSCBI
_cod_data_source_file Allix_JSSCBI_2006_863.cif
_cod_data_source_block Ca2.5Ga1.2Mn1.8O8Sr0.5
_cod_original_sg_symbol_Hall 'P 2c -2 (y,-x,z)'
_cod_database_code 1528303

loop_
_symmetry_equiv_pos_as_xyz
x,y,z
-x,-y,z+1/2
x,-y,z
-x,y,z+1/2

loop_
_atom_site_label
_atom_site_type_symbol
_atom_site_fract_x
_atom_site_fract_y
_atom_site_fract_z
_atom_site_occupancy
_atom_site_U_iso_or_equiv
Ca2 Ca+2 0.2408 0.5 0.4947 0.5 0.0
Mn1 Mn+3 0.2581 0.3306 0 0.9 0.0
O2 O-2 0.3033 0.5 -0.001 1 0.0
O5 O-2 0.492 0.3072 0.2591 1 0.0
O1 O-2 0.366 0 0.4082 1 0.0
O4 O-2 -0.0027 0.3432 0.2452 1 0.0
Sr1 Sr+2 0.2408 0.5 0.4947 0.5 0.0
Ca1 Ca+2 0.2261 0.188 0.5134 1 0.0
Ga1 Ga+3 0.2581 0.3306 0 0.1 0.0
Ga2 Ga+4 0.3204 0 0.0534 1 0.0
O3 O-2 0.1873 0.1425 -0.0216 1 0.0
